data_7132153
loop_
_publ_author_name
'Jha, Neha'
'Mondal, Subhadip'
'Kapur, Manmohan'

_publ_section_title
;
 Site-selective ring opening of bicyclo[n.1.0]alkanols: An
 Fe(II)-catalyzed 1,6-conjugate addition to p-quinone methides
;
_journal_name_full 'Chemical Communications'
_journal_paper_doi 10.1039/D3CC04135B
_journal_year 2023
_chemical_formula_moiety 'C32 H37 Br O2'
_chemical_formula_sum 'C32 H37 Br O2'
_chemical_formula_weight 533.52
_chemical_name_systematic NJ-02
_space_group_crystal_system triclinic
_space_group_IT_number 2
_space_group_name_Hall '-P 1'
_space_group_name_H-M_alt 'P -1'
_atom_sites_solution_hydrogens geom
_audit_creation_date 2023-08-05
_audit_creation_method
;
Olex2 1.5
(compiled 2023.03.06 svn.rbb2c1857 for OlexSys, GUI svn.r6748)
;
_audit_update_record
;
2023-08-07 deposited with the CCDC.	2023-09-25 downloaded from the CCDC.
;
_cell_angle_alpha 91.085(8)
_cell_angle_beta 93.650(8)
_cell_angle_gamma 91.818(8)
_cell_formula_units_Z 2
_cell_length_a 8.8874(13)
_cell_length_b 11.6780(17)
_cell_length_c 12.9106(17)
_cell_measurement_reflns_used 2467
_cell_measurement_temperature 140.00
_cell_measurement_theta_max 78.42
_cell_measurement_theta_min 7.43
_cell_volume 1336.3(3)
_computing_molecular_graphics 'Olex2 1.5 (Dolomanov et al., 2009)'
_computing_publication_material 'Olex2 1.5 (Dolomanov et al., 2009)'
_computing_structure_refinement 'SHELXL 2018/3 (Sheldrick, 2015)'
_computing_structure_solution 'SHELXT 2018/2 (Sheldrick, 2018)'
_diffrn_ambient_temperature 140.00
_diffrn_measured_fraction_theta_full 0.975
_diffrn_measured_fraction_theta_max 0.968
_diffrn_measurement_device_type 'Bruker APEX-II CCD'
_diffrn_measurement_method '\f and \w scans'
_diffrn_radiation_type CuK\a
_diffrn_radiation_wavelength 1.54178
_diffrn_reflns_av_R_equivalents 0.0594
_diffrn_reflns_av_unetI/netI 0.0341
_diffrn_reflns_Laue_measured_fraction_full 0.975
_diffrn_reflns_Laue_measured_fraction_max 0.968
_diffrn_reflns_limit_h_max 11
_diffrn_reflns_limit_h_min -11
_diffrn_reflns_limit_k_max 14
_diffrn_reflns_limit_k_min -14
_diffrn_reflns_limit_l_max 16
_diffrn_reflns_limit_l_min -16
_diffrn_reflns_number 36874
_diffrn_reflns_point_group_measured_fraction_full 0.975
_diffrn_reflns_point_group_measured_fraction_max 0.968
_diffrn_reflns_theta_full 67.679
_diffrn_reflns_theta_max 74.761
_diffrn_reflns_theta_min 6.240
_diffrn_source_current 0.0
_diffrn_source_power 0.0
_diffrn_source_voltage 0.0
_diffrn_standards_number 0
_exptl_absorpt_coefficient_mu 2.291
_exptl_absorpt_correction_type none
_exptl_crystal_colour 'clear light colourless'
_exptl_crystal_colour_lustre clear
_exptl_crystal_colour_modifier light
_exptl_crystal_colour_primary colourless
_exptl_crystal_density_diffrn 1.326
_exptl_crystal_description block
_exptl_crystal_F_000 560
_exptl_crystal_size_max 0.121
_exptl_crystal_size_mid 0.078
_exptl_crystal_size_min 0.034
_refine_diff_density_max 0.625
_refine_diff_density_min -0.897
_refine_diff_density_rms 0.093
_refine_ls_extinction_method none
_refine_ls_goodness_of_fit_ref 1.162
_refine_ls_hydrogen_treatment constr
_refine_ls_matrix_type full
_refine_ls_number_parameters 323
_refine_ls_number_reflns 5299
_refine_ls_number_restraints 0
_refine_ls_restrained_S_all 1.162
_refine_ls_R_factor_all 0.0651
_refine_ls_R_factor_gt 0.0607
_refine_ls_shift/su_max 0.000
_refine_ls_shift/su_mean 0.000
_refine_ls_structure_factor_coef Fsqd
_refine_ls_weighting_details 'w=1/[\s^2^(Fo^2^)+(0.0578P)^2^+3.0586P] where P=(Fo^2^+2Fc^2^)/3'
_refine_ls_weighting_scheme calc
_refine_ls_wR_factor_gt 0.1517
_refine_ls_wR_factor_ref 0.1546
_reflns_Friedel_coverage 0.000
_reflns_number_gt 4788
_reflns_number_total 5299
_reflns_threshold_expression 'I > 2\s(I)'
_cod_data_source_file d3cc04135b2.cif
_cod_data_source_block NJ-02
_cod_database_code 7132153
_shelx_shelxl_version_number 2018/3
_shelx_space_group_comment
;
The symmetry employed for this shelxl refinement is uniquely defined
by the following loop, which should always be used as a source of
symmetry information in preference to the above space-group names.
They are only intended as comments.
;
_shelx_estimated_absorpt_t_max 0.926
_shelx_estimated_absorpt_t_min 0.769
_olex2_refinement_description
;
1. Fixed Uiso
 At 1.2 times of:
  All C(H) groups, All C(H,H) groups
 At 1.5 times of:
  All C(H,H,H) groups, All O(H) groups
2.a Ternary CH refined with riding coordinates:
 C1(H1), C3(H3)
2.b Secondary CH2 refined with riding coordinates:
 C2(H2A,H2B), C12(H12A,H12B), C11(H11A,H11B)
2.c Aromatic/amide H refined with riding coordinates:
 C20(H20), C24(H24), C18(H18), C15(H15), C9(H9), C8(H8), C17(H17), C7(H7),
 C6(H6), C16(H16)
2.d Idealised Me refined as rotating group:
 C27(H27A,H27B,H27C), C28(H28A,H28B,H28C), C31(H31A,H31B,H31C), C26(H26A,H26B,
 H26C), C30(H30A,H30B,H30C), C32(H32A,H32B,H32C)
2.e Idealised tetrahedral OH refined as rotating group:
 O2(H2)
;
_olex2_submission_special_instructions 'No special instructions were received'

loop_
_space_group_symop_operation_xyz
'x, y, z'
'-x, -y, -z'

loop_
_atom_site_label
_atom_site_type_symbol
_atom_site_fract_x
_atom_site_fract_y
_atom_site_fract_z
_atom_site_U_iso_or_equiv
_atom_site_adp_type
_atom_site_occupancy
_atom_site_site_symmetry_order
_atom_site_calc_flag
_atom_site_refinement_flags_posn
_atom_site_refinement_flags_adp
_atom_site_refinement_flags_occupancy
_atom_site_disorder_assembly
_atom_site_disorder_group
Br1 Br 0.71126(5) 0.46420(3) 0.62957(3) 0.03543(16) Uani 1 1 d . . . . .
O1 O 0.9310(3) 0.6287(2) 0.2000(2) 0.0418(6) Uani 1 1 d . . . . .
O2 O 0.3929(3) 0.2106(3) 0.0215(2) 0.0444(7) Uani 1 1 d . . . . .
H2 H 0.437696 0.224988 -0.032387 0.067 Uiso 1 1 calc R U . . .
C20 C 0.4858(4) 0.2979(3) 0.2897(3) 0.0265(7) Uani 1 1 d . . . . .
H20 H 0.445580 0.289596 0.355668 0.032 Uiso 1 1 calc R U . . .
C24 C 0.6815(4) 0.3710(3) 0.1872(2) 0.0249(6) Uani 1 1 d . . . . .
H24 H 0.774350 0.412527 0.182690 0.030 Uiso 1 1 calc R U . . .
C1 C 0.6994(4) 0.4084(3) 0.3850(2) 0.0248(6) Uani 1 1 d . . . . .
H1 H 0.618646 0.445027 0.423275 0.030 Uiso 1 1 calc R U . . .
C19 C 0.6231(4) 0.3588(3) 0.2839(2) 0.0240(6) Uani 1 1 d . . . . .
C13 C 0.7622(4) 0.3155(3) 0.4541(2) 0.0251(7) Uani 1 1 d . . . . .
C4 C 0.8352(4) 0.6760(3) 0.2479(3) 0.0305(7) Uani 1 1 d . . . . .
C14 C 0.7743(4) 0.3281(3) 0.5629(3) 0.0305(7) Uani 1 1 d . . . . .
C23 C 0.6076(4) 0.3238(3) 0.0958(2) 0.0260(7) Uani 1 1 d . . . . .
C18 C 0.8099(4) 0.2127(3) 0.4139(3) 0.0319(7) Uani 1 1 d . . . . .
H18 H 0.805556 0.201268 0.340752 0.038 Uiso 1 1 calc R U . . .
C2 C 0.8190(4) 0.5040(3) 0.3676(3) 0.0286(7) Uani 1 1 d . . . . .
H2A H 0.876957 0.523078 0.434066 0.034 Uiso 1 1 calc R U . . .
H2B H 0.890346 0.476297 0.317648 0.034 Uiso 1 1 calc R U . . .
C10 C 0.6914(4) 0.8535(3) 0.2849(3) 0.0345(8) Uani 1 1 d . . . . .
C5 C 0.7977(4) 0.7973(3) 0.2282(3) 0.0288(7) Uani 1 1 d . . . . .
C3 C 0.7444(4) 0.6116(3) 0.3258(3) 0.0292(7) Uani 1 1 d . . . . .
H3 H 0.647782 0.585083 0.287601 0.035 Uiso 1 1 calc R U . . .
C21 C 0.4053(4) 0.2488(3) 0.2023(3) 0.0266(7) Uani 1 1 d . . . . .
C22 C 0.4711(4) 0.2626(3) 0.1063(3) 0.0286(7) Uani 1 1 d . . . . .
C15 C 0.8287(4) 0.2430(3) 0.6267(3) 0.0340(8) Uani 1 1 d . . . . .
H15 H 0.835285 0.254464 0.699898 0.041 Uiso 1 1 calc R U . . .
C29 C 0.6776(4) 0.3380(3) -0.0106(3) 0.0302(7) Uani 1 1 d . . . . .
C9 C 0.6598(5) 0.9670(3) 0.2606(3) 0.0402(9) Uani 1 1 d . . . . .
H9 H 0.588265 1.006377 0.298303 0.048 Uiso 1 1 calc R U . . .
C25 C 0.2518(4) 0.1853(3) 0.2112(3) 0.0326(8) Uani 1 1 d . . . . .
C12 C 0.7015(5) 0.6945(3) 0.4113(3) 0.0387(9) Uani 1 1 d . . . . .
H12A H 0.641673 0.652253 0.461164 0.046 Uiso 1 1 calc R U . . .
H12B H 0.794480 0.725794 0.449355 0.046 Uiso 1 1 calc R U . . .
C27 C 0.2561(5) 0.0596(3) 0.1721(3) 0.0415(9) Uani 1 1 d . . . . .
H27A H 0.281041 0.057913 0.099239 0.062 Uiso 1 1 calc R U . . .
H27B H 0.157230 0.021687 0.178286 0.062 Uiso 1 1 calc R U . . .
H27C H 0.332855 0.019430 0.214009 0.062 Uiso 1 1 calc R U . . .
C28 C 0.2069(5) 0.1820(4) 0.3237(3) 0.0406(9) Uani 1 1 d . . . . .
H28A H 0.284213 0.143105 0.366285 0.061 Uiso 1 1 calc R U . . .
H28B H 0.109879 0.140245 0.326423 0.061 Uiso 1 1 calc R U . . .
H28C H 0.198026 0.260375 0.350487 0.061 Uiso 1 1 calc R U . . .
C31 C 0.7285(5) 0.2209(4) -0.0488(3) 0.0422(9) Uani 1 1 d . . . . .
H31A H 0.807766 0.193300 -0.000096 0.063 Uiso 1 1 calc R U . . .
H31B H 0.767791 0.228476 -0.117611 0.063 Uiso 1 1 calc R U . . .
H31C H 0.642384 0.166065 -0.052918 0.063 Uiso 1 1 calc R U . . .
C8 C 0.7304(5) 1.0225(3) 0.1830(3) 0.0418(9) Uani 1 1 d . . . . .
H8 H 0.706056 1.099065 0.167046 0.050 Uiso 1 1 calc R U . . .
C17 C 0.8636(5) 0.1262(3) 0.4769(3) 0.0390(9) Uani 1 1 d . . . . .
H17 H 0.893768 0.056476 0.446671 0.047 Uiso 1 1 calc R U . . .
C26 C 0.1284(4) 0.2498(4) 0.1501(3) 0.0411(9) Uani 1 1 d . . . . .
H26A H 0.125677 0.328381 0.177660 0.062 Uiso 1 1 calc R U . . .
H26B H 0.030423 0.210687 0.156860 0.062 Uiso 1 1 calc R U . . .
H26C H 0.150345 0.251399 0.076661 0.062 Uiso 1 1 calc R U . . .
C7 C 0.8373(5) 0.9670(3) 0.1277(3) 0.0391(9) Uani 1 1 d . . . . .
H7 H 0.886341 1.005683 0.074571 0.047 Uiso 1 1 calc R U . . .
C6 C 0.8714(4) 0.8557(3) 0.1507(3) 0.0352(8) Uani 1 1 d . . . . .
H6 H 0.945333 0.818021 0.113779 0.042 Uiso 1 1 calc R U . . .
C30 C 0.5669(5) 0.3871(4) -0.0932(3) 0.0431(10) Uani 1 1 d . . . . .
H30A H 0.478957 0.334636 -0.104973 0.065 Uiso 1 1 calc R U . . .
H30B H 0.616865 0.396253 -0.158143 0.065 Uiso 1 1 calc R U . . .
H30C H 0.534139 0.461833 -0.069020 0.065 Uiso 1 1 calc R U . . .
C11 C 0.6111(5) 0.7924(4) 0.3684(3) 0.0434(9) Uani 1 1 d . . . . .
H11A H 0.511503 0.762417 0.339272 0.052 Uiso 1 1 calc R U . . .
H11B H 0.593859 0.847488 0.425320 0.052 Uiso 1 1 calc R U . . .
C32 C 0.8168(5) 0.4197(4) -0.0017(3) 0.0414(9) Uani 1 1 d . . . . .
H32A H 0.787817 0.495118 0.023326 0.062 Uiso 1 1 calc R U . . .
H32B H 0.857886 0.427167 -0.070036 0.062 Uiso 1 1 calc R U . . .
H32C H 0.893435 0.389067 0.047169 0.062 Uiso 1 1 calc R U . . .
C16 C 0.8733(5) 0.1413(3) 0.5838(3) 0.0390(9) Uani 1 1 d . . . . .
H16 H 0.910388 0.082326 0.627212 0.047 Uiso 1 1 calc R U . . .

loop_
_atom_site_aniso_label
_atom_site_aniso_U_11
_atom_site_aniso_U_22
_atom_site_aniso_U_33
_atom_site_aniso_U_23
_atom_site_aniso_U_13
_atom_site_aniso_U_12
Br1 0.0468(3) 0.0370(2) 0.0228(2) -0.00167(14) 0.00329(15) 0.00475(16)
O1 0.0484(16) 0.0364(15) 0.0423(15) 0.0036(12) 0.0157(13) 0.0032(12)
O2 0.0468(16) 0.0560(18) 0.0279(13) -0.0097(13) -0.0071(12) -0.0107(13)
C20 0.0282(16) 0.0284(17) 0.0227(15) 0.0025(13) 0.0011(12) -0.0003(13)
C24 0.0278(16) 0.0234(16) 0.0235(15) 0.0021(12) 0.0016(12) 0.0002(12)
C1 0.0264(16) 0.0269(16) 0.0210(15) -0.0002(12) 0.0023(12) 0.0009(13)
C19 0.0260(15) 0.0250(16) 0.0208(15) 0.0009(12) -0.0012(12) 0.0035(12)
C13 0.0265(16) 0.0287(17) 0.0202(15) 0.0016(12) 0.0029(12) -0.0010(13)
C4 0.0344(18) 0.0299(18) 0.0268(17) -0.0020(14) 0.0015(14) -0.0043(14)
C14 0.0289(17) 0.0368(19) 0.0256(17) 0.0048(14) -0.0005(13) -0.0015(14)
C23 0.0333(17) 0.0241(16) 0.0206(15) 0.0012(12) 0.0010(13) 0.0027(13)
C18 0.0385(19) 0.0313(18) 0.0262(17) 0.0012(14) 0.0025(14) 0.0040(15)
C2 0.0307(17) 0.0286(17) 0.0258(16) 0.0015(13) -0.0022(13) -0.0012(13)
C10 0.0384(19) 0.0310(19) 0.0335(19) 0.0018(15) -0.0013(15) -0.0026(15)
C5 0.0342(18) 0.0260(17) 0.0253(16) 0.0004(13) -0.0017(13) -0.0052(14)
C3 0.0336(18) 0.0261(17) 0.0277(17) 0.0023(13) 0.0010(14) -0.0027(14)
C21 0.0309(17) 0.0247(16) 0.0240(16) 0.0002(13) 0.0004(13) -0.0006(13)
C22 0.0322(17) 0.0306(17) 0.0222(16) -0.0013(13) -0.0026(13) -0.0015(14)
C15 0.0378(19) 0.040(2) 0.0243(17) 0.0081(15) 0.0034(14) 0.0018(16)
C29 0.0349(18) 0.0316(18) 0.0245(16) 0.0028(14) 0.0029(14) 0.0025(14)
C9 0.043(2) 0.032(2) 0.046(2) 0.0006(17) 0.0015(17) 0.0029(16)
C25 0.0300(17) 0.0365(19) 0.0309(18) -0.0006(15) 0.0011(14) -0.0046(15)
C12 0.051(2) 0.0311(19) 0.0348(19) 0.0039(15) 0.0110(17) 0.0013(17)
C27 0.041(2) 0.036(2) 0.046(2) -0.0028(17) 0.0015(17) -0.0111(17)
C28 0.038(2) 0.047(2) 0.037(2) -0.0001(17) 0.0078(16) -0.0116(17)
C31 0.054(2) 0.042(2) 0.033(2) -0.0007(17) 0.0139(17) 0.0091(18)
C8 0.053(2) 0.0285(19) 0.043(2) 0.0066(16) -0.0077(18) -0.0004(17)
C17 0.045(2) 0.032(2) 0.041(2) 0.0046(16) 0.0013(17) 0.0103(16)
C26 0.0313(19) 0.047(2) 0.044(2) -0.0015(18) -0.0003(16) -0.0005(16)
C7 0.047(2) 0.033(2) 0.037(2) 0.0112(16) -0.0027(17) -0.0070(16)
C6 0.0372(19) 0.036(2) 0.0320(18) 0.0030(15) -0.0003(15) -0.0088(15)
C30 0.049(2) 0.057(3) 0.0241(18) 0.0094(17) 0.0022(16) 0.0089(19)
C11 0.052(2) 0.035(2) 0.046(2) 0.0004(17) 0.0182(19) 0.0036(18)
C32 0.046(2) 0.049(2) 0.0299(19) 0.0023(17) 0.0071(16) -0.0082(18)
C16 0.045(2) 0.038(2) 0.0344(19) 0.0120(16) -0.0017(16) 0.0061(17)

loop_
_atom_type_symbol
_atom_type_description
_atom_type_scat_dispersion_real
_atom_type_scat_dispersion_imag
_atom_type_scat_source
C C 0.0181 0.0091 'International Tables Vol C Tables 4.2.6.8 and 6.1.1.4'
H H 0.0000 0.0000 'International Tables Vol C Tables 4.2.6.8 and 6.1.1.4'
Br Br -0.6763 1.2805 'International Tables Vol C Tables 4.2.6.8 and 6.1.1.4'
O O 0.0492 0.0322 'International Tables Vol C Tables 4.2.6.8 and 6.1.1.4'

loop_
_geom_angle_atom_site_label_1
_geom_angle_atom_site_label_2
_geom_angle_atom_site_label_3
_geom_angle
_geom_angle_site_symmetry_1
_geom_angle_site_symmetry_3
_geom_angle_publ_flag
C22 O2 H2 109.5 . . ?
C19 C20 H20 118.6 . . ?
C19 C20 C21 122.7(3) . . ?
C21 C20 H20 118.6 . . ?
C19 C24 H24 118.9 . . ?
C19 C24 C23 122.2(3) . . ?
C23 C24 H24 118.9 . . ?
C19 C1 H1 106.4 . . ?
C19 C1 C2 113.2(3) . . ?
C13 C1 H1 106.4 . . ?
C13 C1 C19 111.8(3) . . ?
C13 C1 C2 112.0(3) . . ?
C2 C1 H1 106.4 . . ?
C20 C19 C1 117.6(3) . . ?
C24 C19 C20 118.5(3) . . ?
C24 C19 C1 124.0(3) . . ?
C14 C13 C1 121.9(3) . . ?
C18 C13 C1 122.0(3) . . ?
C18 C13 C14 116.1(3) . . ?
O1 C4 C5 121.0(3) . . ?
O1 C4 C3 121.5(3) . . ?
C5 C4 C3 117.5(3) . . ?
C13 C14 Br1 120.9(3) . . ?
C15 C14 Br1 116.8(3) . . ?
C15 C14 C13 122.3(3) . . ?
C24 C23 C29 120.7(3) . . ?
C22 C23 C24 116.9(3) . . ?
C22 C23 C29 122.4(3) . . ?
C13 C18 H18 118.9 . . ?
C17 C18 C13 122.3(3) . . ?
C17 C18 H18 118.9 . . ?
C1 C2 H2A 109.5 . . ?
C1 C2 H2B 109.5 . . ?
H2A C2 H2B 108.0 . . ?
C3 C2 C1 110.9(3) . . ?
C3 C2 H2A 109.5 . . ?
C3 C2 H2B 109.5 . . ?
C5 C10 C11 120.8(3) . . ?
C9 C10 C5 118.3(4) . . ?
C9 C10 C11 120.9(4) . . ?
C10 C5 C4 121.5(3) . . ?
C10 C5 C6 119.9(3) . . ?
C6 C5 C4 118.5(3) . . ?
C4 C3 C2 114.1(3) . . ?
C4 C3 H3 106.4 . . ?
C4 C3 C12 109.7(3) . . ?
C2 C3 H3 106.4 . . ?
C12 C3 C2 113.3(3) . . ?
C12 C3 H3 106.4 . . ?
C20 C21 C22 116.3(3) . . ?
C20 C21 C25 121.3(3) . . ?
C22 C21 C25 122.4(3) . . ?
O2 C22 C23 121.0(3) . . ?
O2 C22 C21 115.6(3) . . ?
C23 C22 C21 123.4(3) . . ?
C14 C15 H15 120.1 . . ?
C16 C15 C14 119.9(3) . . ?
C16 C15 H15 120.1 . . ?
C31 C29 C23 109.1(3) . . ?
C30 C29 C23 112.5(3) . . ?
C30 C29 C31 109.3(3) . . ?
C32 C29 C23 111.5(3) . . ?
C32 C29 C31 107.7(3) . . ?
C32 C29 C30 106.6(3) . . ?
C10 C9 H9 119.4 . . ?
C8 C9 C10 121.2(4) . . ?
C8 C9 H9 119.4 . . ?
C21 C25 C27 111.3(3) . . ?
C28 C25 C21 111.8(3) . . ?
C28 C25 C27 106.8(3) . . ?
C28 C25 C26 106.5(3) . . ?
C26 C25 C21 109.2(3) . . ?
C26 C25 C27 111.0(3) . . ?
C3 C12 H12A 109.2 . . ?
C3 C12 H12B 109.2 . . ?
H12A C12 H12B 107.9 . . ?
C11 C12 C3 112.1(3) . . ?
C11 C12 H12A 109.2 . . ?
C11 C12 H12B 109.2 . . ?
C25 C27 H27A 109.5 . . ?
C25 C27 H27B 109.5 . . ?
C25 C27 H27C 109.5 . . ?
H27A C27 H27B 109.5 . . ?
H27A C27 H27C 109.5 . . ?
H27B C27 H27C 109.5 . . ?
C25 C28 H28A 109.5 . . ?
C25 C28 H28B 109.5 . . ?
C25 C28 H28C 109.5 . . ?
H28A C28 H28B 109.5 . . ?
H28A C28 H28C 109.5 . . ?
H28B C28 H28C 109.5 . . ?
C29 C31 H31A 109.5 . . ?
C29 C31 H31B 109.5 . . ?
C29 C31 H31C 109.5 . . ?
H31A C31 H31B 109.5 . . ?
H31A C31 H31C 109.5 . . ?
H31B C31 H31C 109.5 . . ?
C9 C8 H8 119.8 . . ?
C9 C8 C7 120.4(4) . . ?
C7 C8 H8 119.8 . . ?
C18 C17 H17 120.0 . . ?
C16 C17 C18 120.1(4) . . ?
C16 C17 H17 120.0 . . ?
C25 C26 H26A 109.5 . . ?
C25 C26 H26B 109.5 . . ?
C25 C26 H26C 109.5 . . ?
H26A C26 H26B 109.5 . . ?
H26A C26 H26C 109.5 . . ?
H26B C26 H26C 109.5 . . ?
C8 C7 H7 120.2 . . ?
C6 C7 C8 119.6(4) . . ?
C6 C7 H7 120.2 . . ?
C5 C6 H6 119.7 . . ?
C7 C6 C5 120.6(4) . . ?
C7 C6 H6 119.7 . . ?
C29 C30 H30A 109.5 . . ?
C29 C30 H30B 109.5 . . ?
C29 C30 H30C 109.5 . . ?
H30A C30 H30B 109.5 . . ?
H30A C30 H30C 109.5 . . ?
H30B C30 H30C 109.5 . . ?
C10 C11 C12 111.4(3) . . ?
C10 C11 H11A 109.3 . . ?
C10 C11 H11B 109.3 . . ?
C12 C11 H11A 109.3 . . ?
C12 C11 H11B 109.3 . . ?
H11A C11 H11B 108.0 . . ?
C29 C32 H32A 109.5 . . ?
C29 C32 H32B 109.5 . . ?
C29 C32 H32C 109.5 . . ?
H32A C32 H32B 109.5 . . ?
H32A C32 H32C 109.5 . . ?
H32B C32 H32C 109.5 . . ?
C15 C16 C17 119.3(3) . . ?
C15 C16 H16 120.3 . . ?
C17 C16 H16 120.3 . . ?

loop_
_geom_bond_atom_site_label_1
_geom_bond_atom_site_label_2
_geom_bond_distance
_geom_bond_site_symmetry_2
_geom_bond_publ_flag
Br1 C14 1.910(4) . ?
O1 C4 1.224(4) . ?
O2 H2 0.8400 . ?
O2 C22 1.379(4) . ?
C20 H20 0.9500 . ?
C20 C19 1.399(5) . ?
C20 C21 1.401(5) . ?
C24 H24 0.9500 . ?
C24 C19 1.390(4) . ?
C24 C23 1.407(5) . ?
C1 H1 1.0000 . ?
C1 C19 1.527(4) . ?
C1 C13 1.516(4) . ?
C1 C2 1.546(5) . ?
C13 C14 1.406(5) . ?
C13 C18 1.387(5) . ?
C4 C5 1.489(5) . ?
C4 C3 1.523(5) . ?
C14 C15 1.382(5) . ?
C23 C22 1.404(5) . ?
C23 C29 1.554(5) . ?
C18 H18 0.9500 . ?
C18 C17 1.386(5) . ?
C2 H2A 0.9900 . ?
C2 H2B 0.9900 . ?
C2 C3 1.531(5) . ?
C10 C5 1.402(5) . ?
C10 C9 1.400(5) . ?
C10 C11 1.509(5) . ?
C5 C6 1.406(5) . ?
C3 H3 1.0000 . ?
C3 C12 1.528(5) . ?
C21 C22 1.414(5) . ?
C21 C25 1.543(5) . ?
C15 H15 0.9500 . ?
C15 C16 1.381(6) . ?
C29 C31 1.536(5) . ?
C29 C30 1.536(5) . ?
C29 C32 1.535(5) . ?
C9 H9 0.9500 . ?
C9 C8 1.377(6) . ?
C25 C27 1.546(5) . ?
C25 C28 1.532(5) . ?
C25 C26 1.535(5) . ?
C12 H12A 0.9900 . ?
C12 H12B 0.9900 . ?
C12 C11 1.512(6) . ?
C27 H27A 0.9800 . ?
C27 H27B 0.9800 . ?
C27 H27C 0.9800 . ?
C28 H28A 0.9800 . ?
C28 H28B 0.9800 . ?
C28 H28C 0.9800 . ?
C31 H31A 0.9800 . ?
C31 H31B 0.9800 . ?
C31 H31C 0.9800 . ?
C8 H8 0.9500 . ?
C8 C7 1.392(6) . ?
C17 H17 0.9500 . ?
C17 C16 1.385(6) . ?
C26 H26A 0.9800 . ?
C26 H26B 0.9800 . ?
C26 H26C 0.9800 . ?
C7 H7 0.9500 . ?
C7 C6 1.378(5) . ?
C6 H6 0.9500 . ?
C30 H30A 0.9800 . ?
C30 H30B 0.9800 . ?
C30 H30C 0.9800 . ?
C11 H11A 0.9900 . ?
C11 H11B 0.9900 . ?
C32 H32A 0.9800 . ?
C32 H32B 0.9800 . ?
C32 H32C 0.9800 . ?
C16 H16 0.9500 . ?

loop_
_geom_torsion_atom_site_label_1
_geom_torsion_atom_site_label_2
_geom_torsion_atom_site_label_3
_geom_torsion_atom_site_label_4
_geom_torsion
_geom_torsion_site_symmetry_1
_geom_torsion_site_symmetry_2
_geom_torsion_site_symmetry_3
_geom_torsion_site_symmetry_4
_geom_torsion_publ_flag
Br1 C14 C15 C16 178.7(3) . . . . ?
O1 C4 C5 C10 -178.0(3) . . . . ?
O1 C4 C5 C6 2.1(5) . . . . ?
O1 C4 C3 C2 21.4(5) . . . . ?
O1 C4 C3 C12 149.8(4) . . . . ?
C20 C21 C22 O2 178.0(3) . . . . ?
C20 C21 C22 C23 -1.4(5) . . . . ?
C20 C21 C25 C27 -120.9(4) . . . . ?
C20 C21 C25 C28 -1.5(5) . . . . ?
C20 C21 C25 C26 116.2(4) . . . . ?
C24 C23 C22 O2 -178.2(3) . . . . ?
C24 C23 C22 C21 1.2(5) . . . . ?
C24 C23 C29 C31 111.2(4) . . . . ?
C24 C23 C29 C30 -127.4(4) . . . . ?
C24 C23 C29 C32 -7.6(5) . . . . ?
C1 C13 C14 Br1 0.2(5) . . . . ?
C1 C13 C14 C15 178.7(3) . . . . ?
C1 C13 C18 C17 -178.2(3) . . . . ?
C1 C2 C3 C4 -144.2(3) . . . . ?
C1 C2 C3 C12 89.3(4) . . . . ?
C19 C20 C21 C22 0.7(5) . . . . ?
C19 C20 C21 C25 -178.1(3) . . . . ?
C19 C24 C23 C22 -0.3(5) . . . . ?
C19 C24 C23 C29 -179.2(3) . . . . ?
C19 C1 C13 C14 -150.7(3) . . . . ?
C19 C1 C13 C18 28.9(4) . . . . ?
C19 C1 C2 C3 69.1(4) . . . . ?
C13 C1 C19 C20 70.8(4) . . . . ?
C13 C1 C19 C24 -109.4(3) . . . . ?
C13 C1 C2 C3 -163.4(3) . . . . ?
C13 C14 C15 C16 0.0(6) . . . . ?
C13 C18 C17 C16 -1.0(6) . . . . ?
C4 C5 C6 C7 178.2(3) . . . . ?
C4 C3 C12 C11 58.3(4) . . . . ?
C14 C13 C18 C17 1.3(5) . . . . ?
C14 C15 C16 C17 0.3(6) . . . . ?
C23 C24 C19 C20 -0.3(5) . . . . ?
C23 C24 C19 C1 179.9(3) . . . . ?
C18 C13 C14 Br1 -179.4(3) . . . . ?
C18 C13 C14 C15 -0.8(5) . . . . ?
C18 C17 C16 C15 0.2(6) . . . . ?
C2 C1 C19 C20 -161.6(3) . . . . ?
C2 C1 C19 C24 18.2(4) . . . . ?
C2 C1 C13 C14 81.1(4) . . . . ?
C2 C1 C13 C18 -99.4(4) . . . . ?
C2 C3 C12 C11 -172.9(3) . . . . ?
C10 C5 C6 C7 -1.7(5) . . . . ?
C10 C9 C8 C7 -1.0(6) . . . . ?
C5 C4 C3 C2 -161.6(3) . . . . ?
C5 C4 C3 C12 -33.2(4) . . . . ?
C5 C10 C9 C8 0.2(6) . . . . ?
C5 C10 C11 C12 24.3(5) . . . . ?
C3 C4 C5 C10 5.0(5) . . . . ?
C3 C4 C5 C6 -174.9(3) . . . . ?
C3 C12 C11 C10 -53.9(5) . . . . ?
C21 C20 C19 C24 0.1(5) . . . . ?
C21 C20 C19 C1 179.9(3) . . . . ?
C22 C23 C29 C31 -67.7(4) . . . . ?
C22 C23 C29 C30 53.8(5) . . . . ?
C22 C23 C29 C32 173.5(3) . . . . ?
C22 C21 C25 C27 60.3(4) . . . . ?
C22 C21 C25 C28 179.7(3) . . . . ?
C22 C21 C25 C26 -62.6(4) . . . . ?
C29 C23 C22 O2 0.7(5) . . . . ?
C29 C23 C22 C21 -179.9(3) . . . . ?
C9 C10 C5 C4 -178.7(3) . . . . ?
C9 C10 C5 C6 1.2(5) . . . . ?
C9 C10 C11 C12 -157.0(4) . . . . ?
C9 C8 C7 C6 0.4(6) . . . . ?
C25 C21 C22 O2 -3.1(5) . . . . ?
C25 C21 C22 C23 177.4(3) . . . . ?
C8 C7 C6 C5 0.9(6) . . . . ?
C11 C10 C5 C4 0.1(5) . . . . ?
C11 C10 C5 C6 180.0(4) . . . . ?
C11 C10 C9 C8 -178.6(4) . . . . ?
